data_2236154
loop_
_publ_author_name
'Mahmoudi, Ali'
'Dehghanpour, Saeed'
'Najafi, Leila'
'Khalafbeigi, Mohammad'

_publ_section_title
;
 <i>catena</i>-Poly[[dichloridomercury(II)]-\m-{<i>N</i>-[(<i>E</i>)-pyridin-2-ylmethylidene-\k<i>N</i>]pyridin-3-amine-\k^2^<i>N</i>^1^:<i>N</i>^3^}]
;
_journal_coeditor_code CV5327
_journal_issue 10
_journal_name_full 'Acta Crystallographica Section E'
_journal_page_first m1244
_journal_paper_doi 10.1107/S1600536812035775
_journal_volume 68
_journal_year 2012
_chemical_formula_iupac '[Hg Cl2 (C11 H9 N3)]'
_chemical_formula_moiety 'C11 H9 Cl2 Hg N3'
_chemical_formula_sum 'C11 H9 Cl2 Hg N3'
_chemical_formula_weight 454.70
_chemical_name_systematic
;
<i>catena</i>-Poly[[dichloridomercury(II)]-\m-{<i>N</i>-[(<i>E</i>)-pyridin-2-
ylmethylidene-\k<i>N</i>]pyridin-3-amine-\k^2^<i>N</i>^1^:<i>N</i>^3^}]
;
_space_group_IT_number 14
_symmetry_cell_setting monoclinic
_symmetry_space_group_name_Hall '-P 2yn'
_symmetry_space_group_name_H-M 'P 1 21/n 1'
_atom_sites_solution_hydrogens geom
_atom_sites_solution_primary direct
_atom_sites_solution_secondary difmap
_audit_creation_method SHELXL-97
_cell_angle_alpha 90.00
_cell_angle_beta 96.077(4)
_cell_angle_gamma 90.00
_cell_formula_units_Z 4
_cell_length_a 7.5645(5)
_cell_length_b 13.1057(9)
_cell_length_c 12.7017(5)
_cell_measurement_reflns_used 8560
_cell_measurement_temperature 150.0(10)
_cell_measurement_theta_max 27.5
_cell_measurement_theta_min 3.0
_cell_volume 1252.15(13)
_computing_cell_refinement 'Denzo-SMN (Otwinowski & Minor, 1997)'
_computing_data_collection 'COLLECT (Nonius, 2002)'
_computing_data_reduction 'DENZO-SMN (Otwinowski & Minor, 1997)'
_computing_molecular_graphics 'PLATON (Spek, 2009)'
_computing_publication_material 'SHELXTL (Sheldrick, 2008)'
_computing_structure_refinement 'SHELXTL (Sheldrick, 2008)'
_computing_structure_solution 'SIR92 (Altomare <i>et al.</i>, 1994)'
_diffrn_ambient_temperature 150.0(10)
_diffrn_detector_area_resol_mean 9
_diffrn_measured_fraction_theta_full 0.992
_diffrn_measured_fraction_theta_max 0.992
_diffrn_measurement_device_type 'Nonius KappaCCD'
_diffrn_measurement_method '\f scans and \w scans with \k offsets'
_diffrn_radiation_monochromator graphite
_diffrn_radiation_source 'fine-focus sealed tube'
_diffrn_radiation_type MoK\a
_diffrn_radiation_wavelength 0.71073
_diffrn_reflns_av_R_equivalents 0.0587
_diffrn_reflns_av_sigmaI/netI 0.0538
_diffrn_reflns_limit_h_max 9
_diffrn_reflns_limit_h_min -9
_diffrn_reflns_limit_k_max 16
_diffrn_reflns_limit_k_min -15
_diffrn_reflns_limit_l_max 16
_diffrn_reflns_limit_l_min -16
_diffrn_reflns_number 8560
_diffrn_reflns_theta_full 27.46
_diffrn_reflns_theta_max 27.46
_diffrn_reflns_theta_min 3.00
_diffrn_standards_number 0
_exptl_absorpt_coefficient_mu 12.697
_exptl_absorpt_correction_T_max 0.889
_exptl_absorpt_correction_T_min 0.566
_exptl_absorpt_correction_type multi-scan
_exptl_absorpt_process_details
;
(SORTAV; Blessing, 1995)
;
_exptl_crystal_colour yellow
_exptl_crystal_density_diffrn 2.412
_exptl_crystal_density_method 'not measured'
_exptl_crystal_description plate
_exptl_crystal_F_000 840
_exptl_crystal_size_max 0.15
_exptl_crystal_size_mid 0.08
_exptl_crystal_size_min 0.02
_refine_diff_density_max 2.453
_refine_diff_density_min -3.102
_refine_ls_extinction_method none
_refine_ls_goodness_of_fit_ref 1.090
_refine_ls_hydrogen_treatment constr
_refine_ls_matrix_type full
_refine_ls_number_parameters 154
_refine_ls_number_reflns 2837
_refine_ls_number_restraints 0
_refine_ls_restrained_S_all 1.090
_refine_ls_R_factor_all 0.0614
_refine_ls_R_factor_gt 0.0415
_refine_ls_shift/su_max 0.002
_refine_ls_shift/su_mean 0.000
_refine_ls_structure_factor_coef Fsqd
_refine_ls_weighting_details 'calc w=1/[\s^2^(Fo^2^)+(0.0613P)^2^] where P=(Fo^2^+2Fc^2^)/3'
_refine_ls_weighting_scheme calc
_refine_ls_wR_factor_gt 0.1021
_refine_ls_wR_factor_ref 0.1155
_reflns_number_gt 2164
_reflns_number_total 2837
_reflns_threshold_expression I>2\s(I)
_cod_data_source_file cv5327.cif
_cod_data_source_block I
_cod_original_sg_symbol_H-M 'P 21/n'
_cod_database_code 2236154
_cod_database_fobs_code 2236154

loop_
_symmetry_equiv_pos_as_xyz
'x, y, z'
'-x+1/2, y+1/2, -z+1/2'
'-x, -y, -z'
'x-1/2, -y-1/2, z-1/2'

loop_
_atom_site_type_symbol
_atom_site_label
_atom_site_fract_x
_atom_site_fract_y
_atom_site_fract_z
_atom_site_U_iso_or_equiv
_atom_site_adp_type
_atom_site_calc_flag
_atom_site_refinement_flags
_atom_site_occupancy
_atom_site_symmetry_multiplicity
Hg Hg1 0.26173(3) 0.14916(2) 0.252995(19) 0.02692(14) Uani d . 1 1
Cl Cl1 -0.0045(3) 0.16859(19) 0.13060(18) 0.0509(6) Uani d . 1 1
Cl Cl2 0.5101(2) 0.27229(14) 0.25673(14) 0.0296(4) Uani d . 1 1
N N1 0.2620(7) 0.0445(4) 0.4086(4) 0.0249(13) Uani d . 1 1
N N2 0.1391(8) 0.2435(5) 0.4036(4) 0.0295(14) Uani d . 1 1
N N3 0.0833(8) 0.5128(4) 0.3314(4) 0.0261(13) Uani d . 1 1
C C1 0.3228(9) -0.0520(6) 0.4171(5) 0.0275(16) Uani d . 1 1
H H1A 0.3673 -0.0821 0.3572 0.033 Uiso calc R 1 1
C C2 0.3237(10) -0.1096(6) 0.5084(6) 0.0316(18) Uani d . 1 1
H H2A 0.3702 -0.1770 0.5113 0.038 Uiso calc R 1 1
C C3 0.2552(9) -0.0670(6) 0.5963(5) 0.0293(16) Uani d . 1 1
H H3A 0.2501 -0.1055 0.6592 0.035 Uiso calc R 1 1
C C4 0.1954(9) 0.0319(6) 0.5895(6) 0.0272(16) Uani d . 1 1
H H4A 0.1513 0.0636 0.6487 0.033 Uiso calc R 1 1
C C5 0.1999(9) 0.0854(6) 0.4950(5) 0.0257(16) Uani d . 1 1
C C6 0.1330(9) 0.1915(6) 0.4877(5) 0.0284(16) Uani d . 1 1
H H6A 0.0849 0.2213 0.5467 0.034 Uiso calc R 1 1
C C7 0.0619(11) 0.3439(5) 0.3945(6) 0.0299(17) Uani d . 1 1
C C8 -0.1065(10) 0.3615(6) 0.4214(6) 0.0308(17) Uani d . 1 1
H H8A -0.1701 0.3091 0.4527 0.037 Uiso calc R 1 1
C C9 -0.1826(10) 0.4570(6) 0.4022(6) 0.0319(18) Uani d . 1 1
H H9A -0.2995 0.4714 0.4191 0.038 Uiso calc R 1 1
C C10 -0.0815(9) 0.5309(6) 0.3574(5) 0.0254(16) Uani d . 1 1
H H10A -0.1311 0.5969 0.3447 0.030 Uiso calc R 1 1
C C11 0.1534(10) 0.4210(6) 0.3503(5) 0.0284(16) Uani d . 1 1
H H11A 0.2703 0.4080 0.3328 0.034 Uiso calc R 1 1

loop_
_atom_site_aniso_label
_atom_site_aniso_U_11
_atom_site_aniso_U_22
_atom_site_aniso_U_33
_atom_site_aniso_U_12
_atom_site_aniso_U_13
_atom_site_aniso_U_23
Hg1 0.02627(19) 0.0269(2) 0.0285(2) -0.00027(12) 0.00688(13) -0.00040(11)
Cl1 0.0333(12) 0.0627(16) 0.0536(14) -0.0076(10) -0.0097(9) 0.0062(11)
Cl2 0.0272(9) 0.0266(10) 0.0357(9) -0.0027(7) 0.0071(7) -0.0009(8)
N1 0.020(3) 0.028(4) 0.027(3) -0.006(3) 0.006(2) -0.001(3)
N2 0.027(3) 0.035(4) 0.026(3) -0.008(3) 0.001(2) 0.001(3)
N3 0.030(3) 0.022(3) 0.027(3) 0.003(3) 0.007(2) -0.003(3)
C1 0.022(4) 0.030(4) 0.031(4) 0.000(3) 0.006(3) -0.008(3)
C2 0.020(4) 0.032(5) 0.041(4) -0.001(3) -0.005(3) 0.004(3)
C3 0.027(4) 0.033(4) 0.028(4) 0.000(3) 0.001(3) -0.001(3)
C4 0.023(4) 0.033(5) 0.026(4) -0.003(3) 0.002(3) 0.002(3)
C5 0.019(4) 0.029(4) 0.029(4) 0.001(3) 0.002(3) -0.001(3)
C6 0.019(4) 0.038(5) 0.029(4) -0.001(3) 0.003(3) -0.002(4)
C7 0.038(4) 0.027(4) 0.025(4) 0.004(3) 0.007(3) 0.003(3)
C8 0.031(4) 0.033(5) 0.028(4) -0.006(3) 0.005(3) -0.002(3)
C9 0.023(4) 0.042(5) 0.031(4) -0.001(3) 0.006(3) -0.001(4)
C10 0.028(4) 0.029(4) 0.018(3) 0.004(3) -0.004(3) 0.002(3)
C11 0.031(4) 0.025(4) 0.030(4) 0.004(3) 0.011(3) 0.000(3)

loop_
_atom_type_symbol
_atom_type_description
_atom_type_scat_dispersion_real
_atom_type_scat_dispersion_imag
_atom_type_scat_source
C C 0.0033 0.0016 'International Tables Vol C Tables 4.2.6.8 and 6.1.1.4'
H H 0.0000 0.0000 'International Tables Vol C Tables 4.2.6.8 and 6.1.1.4'
N N 0.0061 0.0033 'International Tables Vol C Tables 4.2.6.8 and 6.1.1.4'
Hg Hg -2.3894 9.2266 'International Tables Vol C Tables 4.2.6.8 and 6.1.1.4'
Cl Cl 0.1484 0.1585 'International Tables Vol C Tables 4.2.6.8 and 6.1.1.4'

loop_
_geom_angle_atom_site_label_1
_geom_angle_atom_site_label_2
_geom_angle_atom_site_label_3
_geom_angle_site_symmetry_1
_geom_angle_site_symmetry_3
_geom_angle
N1 Hg1 Cl1 . . 121.03(14)
N1 Hg1 N3 . 2_545 89.13(19)
Cl1 Hg1 N3 . 2_545 101.53(15)
N1 Hg1 Cl2 . . 114.93(14)
Cl1 Hg1 Cl2 . . 121.44(7)
N3 Hg1 Cl2 2_545 . 94.98(14)
N1 Hg1 N2 . . 68.1(2)
Cl1 Hg1 N2 . . 95.00(15)
N3 Hg1 N2 2_545 . 156.61(19)
Cl2 Hg1 N2 . . 90.30(14)
C1 N1 C5 . . 117.0(6)
C1 N1 Hg1 . . 124.9(4)
C5 N1 Hg1 . . 118.2(5)
C6 N2 C7 . . 120.5(6)
C6 N2 Hg1 . . 114.9(5)
C7 N2 Hg1 . . 124.3(4)
C11 N3 C10 . . 118.6(6)
C11 N3 Hg1 . 2 122.8(5)
C10 N3 Hg1 . 2 118.6(5)
N1 C1 C2 . . 123.4(6)
N1 C1 H1A . . 118.3
C2 C1 H1A . . 118.3
C1 C2 C3 . . 118.9(7)
C1 C2 H2A . . 120.6
C3 C2 H2A . . 120.6
C4 C3 C2 . . 118.4(7)
C4 C3 H3A . . 120.8
C2 C3 H3A . . 120.8
C3 C4 C5 . . 119.4(7)
C3 C4 H4A . . 120.3
C5 C4 H4A . . 120.3
N1 C5 C4 . . 122.9(7)
N1 C5 C6 . . 118.0(6)
C4 C5 C6 . . 119.1(6)
N2 C6 C5 . . 120.9(6)
N2 C6 H6A . . 119.6
C5 C6 H6A . . 119.6
C8 C7 C11 . . 119.8(7)
C8 C7 N2 . . 120.9(7)
C11 C7 N2 . . 119.1(6)
C7 C8 C9 . . 119.2(7)
C7 C8 H8A . . 120.4
C9 C8 H8A . . 120.4
C8 C9 C10 . . 117.6(7)
C8 C9 H9A . . 121.2
C10 C9 H9A . . 121.2
N3 C10 C9 . . 122.8(7)
N3 C10 H10A . . 118.6
C9 C10 H10A . . 118.6
N3 C11 C7 . . 122.1(7)
N3 C11 H11A . . 119.0
C7 C11 H11A . . 119.0

loop_
_geom_bond_atom_site_label_1
_geom_bond_atom_site_label_2
_geom_bond_site_symmetry_2
_geom_bond_distance
Hg1 N1 . 2.406(5)
Hg1 Cl1 . 2.424(2)
Hg1 N3 2_545 2.445(6)
Hg1 Cl2 . 2.4732(17)
Hg1 N2 . 2.535(6)
N1 C1 . 1.347(9)
N1 C5 . 1.349(8)
N2 C6 . 1.272(9)
N2 C7 . 1.438(9)
N3 C11 . 1.327(9)
N3 C10 . 1.345(8)
N3 Hg1 2 2.445(6)
C1 C2 . 1.384(10)
C1 H1A . 0.9500
C2 C3 . 1.395(10)
C2 H2A . 0.9500
C3 C4 . 1.373(11)
C3 H3A . 0.9500
C4 C5 . 1.393(10)
C4 H4A . 0.9500
C5 C6 . 1.480(11)
C6 H6A . 0.9500
C7 C8 . 1.373(11)
C7 C11 . 1.378(10)
C8 C9 . 1.388(11)
C8 H8A . 0.9500
C9 C10 . 1.393(10)
C9 H9A . 0.9500
C10 H10A . 0.9500
C11 H11A . 0.9500

loop_
_geom_hbond_atom_site_label_D
_geom_hbond_atom_site_label_H
_geom_hbond_atom_site_label_A
_geom_hbond_site_symmetry_A
_geom_hbond_distance_DH
_geom_hbond_distance_HA
_geom_hbond_distance_DA
_geom_hbond_angle_DHA
C4 H4A Cl2 4_566 0.95 2.82 3.700(8) 154
C6 H6A Cl2 4_566 0.95 2.79 3.666(7) 154
C10 H10A Cl2 2_555 0.95 2.83 3.545(8) 132
